data_4311761
loop_
_publ_author_name
'Adam J. Fischmann'
'Andrew C. Warden'
'Jay Black'
'Leone Spiccia'

_publ_contact_author 'Spiccia, Leone'
_publ_contact_author_email leone.spiccia@sci.monash.edu.au
_publ_section_title
;
 Synthesis, Characterization, and Structures of Copper(II)-Thiosulfate
 Complexes Incorporating Tripodal Tetraamine Ligands
;
_journal_name_full 'Inorganic Chemistry'
_journal_page_first 6568
_journal_page_last 6578
_journal_paper_doi 10.1021/ic0492800
_journal_volume 43
_journal_year 2004
_chemical_formula_sum 'C11 H27 Cl2 Cu N5 O8'
_chemical_formula_weight 491.82
_chemical_name_systematic '(acetonitrile)-(tris(2-methylaminoethyl)amine)-copper(ii) diperchlorate'
_space_group_IT_number 33
_symmetry_cell_setting orthorhombic
_symmetry_space_group_name_Hall 'P 2c -2n'
_symmetry_space_group_name_H-M 'P n a 21'
_atom_sites_solution_hydrogens geom
_atom_sites_solution_primary direct
_atom_sites_solution_secondary difmap
_audit_creation_date 2004-06-01T11:16:53-00:00
_audit_creation_method 'WinGX routine CIF_UPDATE'
_cell_angle_alpha 90
_cell_angle_beta 90
_cell_angle_gamma 90
_cell_formula_units_Z 4
_cell_length_a 19.2487(3)
_cell_length_b 8.49330(10)
_cell_length_c 12.35080(10)
_cell_measurement_temperature 123(2)
_cell_volume 2019.17(4)
_computing_structure_refinement 'SHELXL-97 (Sheldrick, 1997)'
_computing_structure_solution 'SHELXS-97 (Sheldrick, 1990)'
_diffrn_ambient_temperature 123(2)
_diffrn_measured_fraction_theta_full 0.997
_diffrn_measured_fraction_theta_max 0.996
_diffrn_radiation_monochromator graphite
_diffrn_radiation_type MoK\a
_diffrn_radiation_wavelength 0.71073
_diffrn_reflns_av_R_equivalents 0.0477
_diffrn_reflns_av_unetI/netI 0.0363
_diffrn_reflns_limit_h_max 25
_diffrn_reflns_limit_h_min -25
_diffrn_reflns_limit_k_max 11
_diffrn_reflns_limit_k_min -11
_diffrn_reflns_limit_l_max 16
_diffrn_reflns_limit_l_min -14
_diffrn_reflns_number 27524
_diffrn_reflns_theta_full 27.5
_diffrn_reflns_theta_max 27.87
_diffrn_reflns_theta_min 3.92
_exptl_absorpt_coefficient_mu 1.394
_exptl_absorpt_correction_type none
_exptl_crystal_colour blue
_exptl_crystal_density_diffrn 1.618
_exptl_crystal_density_method 'not measured'
_exptl_crystal_description block
_exptl_crystal_F_000 1020
_exptl_crystal_size_max 0.12
_exptl_crystal_size_mid 0.1
_exptl_crystal_size_min 0.06
_refine_diff_density_max 0.744
_refine_diff_density_min -0.398
_refine_diff_density_rms 0.067
_refine_ls_abs_structure_details 'Flack H D (1983), Acta Cryst. A39, 876-881'
_refine_ls_abs_structure_Flack 0.013(11)
_refine_ls_extinction_method none
_refine_ls_goodness_of_fit_ref 1.05
_refine_ls_hydrogen_treatment mixed
_refine_ls_matrix_type full
_refine_ls_number_parameters 319
_refine_ls_number_reflns 4699
_refine_ls_number_restraints 1
_refine_ls_restrained_S_all 1.05
_refine_ls_R_factor_all 0.0439
_refine_ls_R_factor_gt 0.032
_refine_ls_shift/su_max 0.001
_refine_ls_shift/su_mean 0
_refine_ls_structure_factor_coef Fsqd
_refine_ls_weighting_details 'calc w=1/[\s^2^(Fo^2^)+(0.0444P)^2^+0.0858P] where P=(Fo^2^+2Fc^2^)/3'
_refine_ls_weighting_scheme calc
_refine_ls_wR_factor_gt 0.071
_refine_ls_wR_factor_ref 0.0755
_reflns_number_gt 4019
_reflns_number_total 4699
_reflns_threshold_expression >2sigma(I)
_cod_data_source_file ic0492800si20040602_064004_2.cif
_cod_data_source_block me3tmecn
_cod_depositor_comments
;
The following automatic conversions were performed:
'_symmetry_cell_setting' value 'Orthorhombic' changed to 'orthorhombic'
according to '/home/saulius/struct/CIF-dictionaries/cif_core.dic'
dictionary named 'cif_core.dic' version 2.4.1 from 2010-06-29.

Automatic conversion script
Id: cif_fix_enum 1527 2010-12-29 10:47:43Z saulius 
;
_cod_database_code 4311761

loop_
_symmetry_equiv_pos_as_xyz
'x, y, z'
'-x, -y, z+1/2'
'-x+1/2, y+1/2, z+1/2'
'x+1/2, -y+1/2, z'

loop_
_atom_site_label
_atom_site_type_symbol
_atom_site_fract_x
_atom_site_fract_y
_atom_site_fract_z
_atom_site_U_iso_or_equiv
_atom_site_adp_type
_atom_site_occupancy
_atom_site_symmetry_multiplicity
_atom_site_calc_flag
_atom_site_refinement_flags
_atom_site_disorder_assembly
_atom_site_disorder_group
Cu1 Cu 0.158007(14) 0.01788(3) 0.56514(3) 0.02057(9) Uani 1 1 d . . .
Cl1 Cl 0.57601(4) -0.05166(8) 0.79182(5) 0.02581(15) Uani 1 1 d . . .
Cl2 Cl 0.17252(4) -0.06728(9) 0.14375(6) 0.02926(16) Uani 1 1 d . . .
N1 N 0.05453(12) 0.0440(3) 0.53890(18) 0.0247(5) Uani 1 1 d . . .
N2 N 0.13984(13) 0.1385(3) 0.70896(19) 0.0250(5) Uani 1 1 d . . .
N3 N 0.16770(13) 0.1275(4) 0.4125(3) 0.0358(6) Uani 1 1 d . . .
C6 C 0.06877(16) -0.2355(4) 0.4960(3) 0.0318(7) Uani 1 1 d . . .
C2 C 0.06518(18) 0.1227(4) 0.7276(3) 0.0333(8) Uani 1 1 d . . .
C4 C 0.10251(17) 0.2183(4) 0.4012(3) 0.0397(8) Uani 1 1 d . . .
C1 C 0.02734(16) 0.1534(4) 0.6231(3) 0.0365(7) Uani 1 1 d . . .
N4 N 0.13798(13) -0.2227(3) 0.5458(2) 0.0291(6) Uani 1 1 d . . .
C3 C 0.04368(19) 0.1100(4) 0.4289(3) 0.0406(8) Uani 1 1 d . . .
O5 O 0.14385(11) -0.1353(3) 0.04750(18) 0.0441(6) Uani 1 1 d . . .
O4 O 0.59424(12) -0.2165(2) 0.79221(19) 0.0396(5) Uani 1 1 d . . .
O1 O 0.51004(14) -0.0285(3) 0.8388(3) 0.0633(9) Uani 1 1 d . . .
O7 O 0.24551(11) -0.0935(3) 0.1464(2) 0.0481(6) Uani 1 1 d . . .
O6 O 0.14113(14) -0.1405(3) 0.23718(18) 0.0488(6) Uani 1 1 d . . .
O2 O 0.62668(14) 0.0362(3) 0.8505(2) 0.0467(6) Uani 1 1 d . . .
O8 O 0.15767(12) 0.0983(3) 0.1447(2) 0.0485(6) Uani 1 1 d . . .
O3 O 0.57646(18) 0.0033(3) 0.6820(2) 0.0551(7) Uani 1 1 d . . .
C9 C 0.18954(18) -0.3149(4) 0.4846(3) 0.0447(8) Uani 1 1 d . . .
H9A H 0.1765 -0.4264 0.4859 0.067 Uiso 1 1 calc R . .
H9B H 0.2355 -0.3018 0.5177 0.067 Uiso 1 1 calc R . .
H9C H 0.191 -0.2778 0.4095 0.067 Uiso 1 1 calc R . .
C7 C 0.1807(2) 0.0916(4) 0.8042(2) 0.0432(9) Uani 1 1 d . . .
H7A H 0.1681 0.1584 0.8659 0.065 Uiso 1 1 calc R . .
H7B H 0.2303 0.104 0.7884 0.065 Uiso 1 1 calc R . .
H7C H 0.171 -0.0187 0.8218 0.065 Uiso 1 1 calc R . .
C8 C 0.22851(17) 0.2225(4) 0.3868(3) 0.0416(8) Uani 1 1 d . . .
H8A H 0.2218 0.2739 0.3165 0.062 Uiso 1 1 calc R . .
H8B H 0.2697 0.1548 0.3837 0.062 Uiso 1 1 calc R . .
H8C H 0.235 0.3027 0.4429 0.062 Uiso 1 1 calc R . .
N5 N 0.25928(13) -0.0062(3) 0.5890(2) 0.0316(7) Uani 1 1 d . . .
C10 C 0.31784(17) -0.0101(3) 0.5991(2) 0.0295(7) Uani 1 1 d . . .
C11 C 0.39245(18) -0.0160(5) 0.6144(4) 0.0376(8) Uani 1 1 d . . .
C5 C 0.02178(15) -0.1154(3) 0.5480(3) 0.0348(7) Uani 1 1 d . . .
H6A H 0.0539(15) -0.347(4) 0.496(3) 0.031(8) Uiso 1 1 d . . .
H4A H 0.0947(18) 0.247(4) 0.323(3) 0.057(12) Uiso 1 1 d . . .
H5A H -0.0200(17) -0.105(4) 0.501(3) 0.038(9) Uiso 1 1 d . . .
H2A H 0.052(2) 0.011(4) 0.753(3) 0.035(10) Uiso 1 1 d . . .
H4B H 0.1090(14) 0.306(4) 0.447(2) 0.018(7) Uiso 1 1 d . . .
H3A H -0.0052(18) 0.160(4) 0.416(3) 0.047(9) Uiso 1 1 d . . .
H1A H -0.0232(19) 0.155(4) 0.627(3) 0.050(10) Uiso 1 1 d . . .
H11A H 0.411(2) 0.038(4) 0.567(4) 0.047(11) Uiso 1 1 d . . .
H6B H 0.0685(14) -0.229(4) 0.426(3) 0.023(8) Uiso 1 1 d . . .
H1B H 0.0438(19) 0.268(5) 0.591(3) 0.062(11) Uiso 1 1 d . . .
H2B H 0.0546(16) 0.171(4) 0.766(3) 0.027(10) Uiso 1 1 d . . .
H5B H 0.0169(16) -0.149(4) 0.639(3) 0.037(9) Uiso 1 1 d . . .
H11B H 0.397(2) 0.050(6) 0.674(4) 0.072(15) Uiso 1 1 d . . .
H3B H 0.048(3) 0.022(6) 0.374(4) 0.071(15) Uiso 1 1 d . . .
H3 H 0.170(2) 0.041(6) 0.367(4) 0.057(13) Uiso 1 1 d . . .
H11C H 0.403(2) -0.118(7) 0.615(4) 0.090(18) Uiso 1 1 d . . .
H4 H 0.131(2) -0.259(5) 0.610(3) 0.048(11) Uiso 1 1 d . . .
H2 H 0.1508(16) 0.242(5) 0.692(3) 0.036(9) Uiso 1 1 d . . .

loop_
_atom_site_aniso_label
_atom_site_aniso_U_11
_atom_site_aniso_U_22
_atom_site_aniso_U_33
_atom_site_aniso_U_23
_atom_site_aniso_U_13
_atom_site_aniso_U_12
Cu1 0.01493(14) 0.02138(15) 0.02541(16) 0.00026(19) 0.00102(15) 0.00211(11)
Cl1 0.0298(4) 0.0196(3) 0.0280(3) 0.0004(3) 0.0018(3) 0.0006(3)
Cl2 0.0265(3) 0.0340(4) 0.0272(4) 0.0021(3) 0.0001(3) -0.0004(3)
N1 0.0180(11) 0.0237(12) 0.0325(14) -0.0036(9) -0.0039(9) 0.0039(9)
N2 0.0285(13) 0.0214(13) 0.0251(12) -0.0010(11) 0.0002(10) -0.0031(10)
N3 0.0315(15) 0.0333(16) 0.0426(16) 0.0055(13) -0.0002(12) 0.0009(12)
C6 0.0400(18) 0.0240(16) 0.0314(17) -0.0074(13) -0.0077(14) -0.0048(13)
C2 0.0369(19) 0.0257(18) 0.0372(19) -0.0156(15) 0.0171(15) -0.0026(14)
C4 0.0391(19) 0.035(2) 0.045(2) 0.0142(16) -0.0075(15) 0.0085(15)
C1 0.0175(15) 0.0354(18) 0.057(2) -0.0159(15) 0.0033(14) 0.0014(13)
N4 0.0346(13) 0.0233(12) 0.0294(16) 0.0015(10) 0.0000(10) 0.0034(10)
C3 0.043(2) 0.037(2) 0.042(2) 0.0019(16) -0.0139(15) 0.0054(16)
O5 0.0384(12) 0.0655(16) 0.0284(13) -0.0047(11) -0.0016(10) -0.0023(11)
O4 0.0603(15) 0.0169(9) 0.0415(12) 0.0047(9) 0.0022(11) 0.0050(10)
O1 0.0345(16) 0.0529(19) 0.103(2) -0.0154(15) 0.0252(16) -0.0018(13)
O7 0.0285(12) 0.0542(15) 0.0617(15) 0.0061(13) -0.0089(12) 0.0031(11)
O6 0.0618(16) 0.0571(16) 0.0276(12) 0.0056(10) 0.0052(10) -0.0185(13)
O2 0.0488(15) 0.0383(14) 0.0530(15) -0.0005(10) -0.0188(12) -0.0080(12)
O8 0.0558(16) 0.0385(15) 0.0513(15) 0.0002(12) 0.0002(13) 0.0103(11)
O3 0.101(2) 0.0333(13) 0.0309(13) 0.0070(10) -0.0009(13) 0.0145(13)
C9 0.049(2) 0.0284(17) 0.057(2) -0.0075(16) -0.0030(17) 0.0167(15)
C7 0.061(2) 0.0418(19) 0.0270(18) -0.0033(14) -0.0150(15) 0.0114(17)
C8 0.0343(18) 0.052(2) 0.0389(17) 0.0115(16) 0.0009(14) -0.0131(15)
N5 0.0227(12) 0.0314(14) 0.0408(18) 0.0027(10) 0.0008(10) 0.0029(10)
C10 0.0240(15) 0.0296(16) 0.0348(18) 0.0054(12) 0.0002(11) -0.0002(11)
C11 0.0224(17) 0.043(2) 0.047(2) 0.0055(18) -0.0021(14) 0.0036(15)
C5 0.0253(14) 0.0304(15) 0.049(2) -0.0086(14) -0.0032(15) -0.0073(11)

loop_
_atom_type_symbol
_atom_type_description
_atom_type_scat_dispersion_real
_atom_type_scat_dispersion_imag
_atom_type_scat_source
C C 0.0033 0.0016 'International Tables Vol C Tables 4.2.6.8 and 6.1.1.4'
H H 0 0 'International Tables Vol C Tables 4.2.6.8 and 6.1.1.4'
N N 0.0061 0.0033 'International Tables Vol C Tables 4.2.6.8 and 6.1.1.4'
O O 0.0106 0.006 'International Tables Vol C Tables 4.2.6.8 and 6.1.1.4'
Cl Cl 0.1484 0.1585 'International Tables Vol C Tables 4.2.6.8 and 6.1.1.4'
Cu Cu 0.3201 1.2651 'International Tables Vol C Tables 4.2.6.8 and 6.1.1.4'

loop_
_geom_angle_atom_site_label_1
_geom_angle_atom_site_label_2
_geom_angle_atom_site_label_3
_geom_angle
_geom_angle_site_symmetry_1
_geom_angle_site_symmetry_3
_geom_angle_publ_flag
N5 Cu1 N1 179.26(11) . . ?
N5 Cu1 N2 95.12(11) . . ?
N1 Cu1 N2 85.27(10) . . ?
N5 Cu1 N4 95.58(10) . . ?
N1 Cu1 N4 84.72(9) . . ?
N2 Cu1 N4 123.17(10) . . ?
N5 Cu1 N3 95.24(10) . . ?
N1 Cu1 N3 84.02(10) . . ?
N2 Cu1 N3 124.08(11) . . ?
N4 Cu1 N3 110.19(12) . . ?
O1 Cl1 O2 109.52(18) . . ?
O1 Cl1 O3 110.4(2) . . ?
O2 Cl1 O3 107.84(17) . . ?
O1 Cl1 O4 110.67(16) . . ?
O2 Cl1 O4 109.84(15) . . ?
O3 Cl1 O4 108.51(15) . . ?
O7 Cl2 O5 109.65(15) . . ?
O7 Cl2 O8 110.48(15) . . ?
O5 Cl2 O8 109.00(15) . . ?
O7 Cl2 O6 109.14(16) . . ?
O5 Cl2 O6 109.16(14) . . ?
O8 Cl2 O6 109.39(16) . . ?
C3 N1 C1 110.7(3) . . ?
C3 N1 C5 110.5(2) . . ?
C1 N1 C5 111.3(2) . . ?
C3 N1 Cu1 109.0(2) . . ?
C1 N1 Cu1 107.56(17) . . ?
C5 N1 Cu1 107.58(17) . . ?
C2 N2 C7 112.1(3) . . ?
C2 N2 Cu1 104.75(19) . . ?
C7 N2 Cu1 117.4(2) . . ?
C8 N3 C4 111.9(3) . . ?
C8 N3 Cu1 120.6(2) . . ?
C4 N3 Cu1 103.8(2) . . ?
N4 C6 C5 108.4(2) . . ?
N2 C2 C1 109.0(3) . . ?
N3 C4 C3 107.4(3) . . ?
N1 C1 C2 108.7(3) . . ?
C6 N4 C9 110.9(3) . . ?
C6 N4 Cu1 106.67(17) . . ?
C9 N4 Cu1 117.0(2) . . ?
N1 C3 C4 109.5(3) . . ?
C10 N5 Cu1 175.2(2) . . ?
N5 C10 C11 178.8(3) . . ?
N1 C5 C6 109.1(2) . . ?

loop_
_geom_bond_atom_site_label_1
_geom_bond_atom_site_label_2
_geom_bond_distance
_geom_bond_site_symmetry_2
_geom_bond_publ_flag
Cu1 N5 1.982(3) . ?
Cu1 N1 2.030(2) . ?
Cu1 N2 2.080(2) . ?
Cu1 N4 2.093(2) . ?
Cu1 N3 2.111(3) . ?
Cl1 O1 1.410(3) . ?
Cl1 O2 1.426(3) . ?
Cl1 O3 1.434(3) . ?
Cl1 O4 1.443(2) . ?
Cl2 O7 1.423(2) . ?
Cl2 O5 1.432(2) . ?
Cl2 O8 1.435(3) . ?
Cl2 O6 1.443(2) . ?
N1 C3 1.484(4) . ?
N1 C1 1.489(4) . ?
N1 C5 1.498(4) . ?
N2 C2 1.462(4) . ?
N2 C7 1.470(4) . ?
N3 C8 1.456(4) . ?
N3 C4 1.479(4) . ?
C6 N4 1.471(4) . ?
C6 C5 1.507(4) . ?
C2 C1 1.505(5) . ?
C4 C3 1.499(5) . ?
N4 C9 1.473(4) . ?
N5 C10 1.135(4) . ?
C10 C11 1.449(5) . ?

loop_
_geom_hbond_atom_site_label_D
_geom_hbond_atom_site_label_H
_geom_hbond_atom_site_label_A
_geom_hbond_distance_DH
_geom_hbond_distance_HA
_geom_hbond_distance_DA
_geom_hbond_angle_DHA
_geom_hbond_site_symmetry_A
N2 H2 O7 0.93(4) 2.50(3) 3.263(3) 140(3) 3
N4 H4 O4 0.86(4) 2.37(4) 3.199(4) 163(4) 4_445
N3 H3 O6 0.93(5) 2.29(5) 3.183(4) 162(4) .
